data_7121526
loop_
_publ_author_name
'Khan, Ijaz'
'Zhao, Can'
'Zhang, Yong Jian'

_publ_section_title
;
 Pd-Catalyzed asymmetric decarboxylative cycloaddition of vinylethylene
 carbonates with 3-cyanochromones.
;
_journal_issue 37
_journal_name_full 'Chemical communications (Cambridge, England)'
_journal_page_first 4708
_journal_page_last 4711
_journal_paper_doi 10.1039/c8cc02456a
_journal_volume 54
_journal_year 2018
_chemical_absolute_configuration ad
_chemical_formula_moiety ' C21 H19 N O3'
_chemical_formula_sum 'C21 H19 N O3'
_chemical_formula_weight 333.37
_space_group_crystal_system orthorhombic
_space_group_IT_number 19
_space_group_name_Hall 'P 2ac 2ab'
_space_group_name_H-M_alt 'P 21 21 21'
_symmetry_space_group_name_Hall 'P 2ac 2ab'
_symmetry_space_group_name_H-M 'P 21 21 21'
_atom_sites_solution_hydrogens geom
_audit_creation_method SHELXL-2014/7
_audit_update_record
;
2018-01-05 deposited with the CCDC.
2018-04-16 downloaded from the CCDC.
;
_cell_angle_alpha 90
_cell_angle_beta 90
_cell_angle_gamma 90
_cell_formula_units_Z 4
_cell_length_a 7.0542(2)
_cell_length_b 14.1154(4)
_cell_length_c 17.6777(5)
_cell_measurement_reflns_used 9971
_cell_measurement_temperature 293(2)
_cell_measurement_theta_max 66.56
_cell_measurement_theta_min 4.01
_cell_volume 1760.22(9)
_computing_cell_refinement 'Bruker SAINT'
_computing_data_collection 'Bruker APEX2'
_computing_data_reduction 'Bruker SAINT'
_computing_molecular_graphics 'Bruker SHELXTL'
_computing_publication_material 'Bruker SHELXTL'
_computing_structure_refinement 'SHELXL-2014 (Sheldrick, 2014)'
_computing_structure_solution 'SHELXS-97 (Sheldrick 2008)'
_diffrn_ambient_temperature 293(2)
_diffrn_measured_fraction_theta_full 0.997
_diffrn_measured_fraction_theta_max 0.997
_diffrn_measurement_device_type 'CCD area detector'
_diffrn_measurement_method 'phi and omega scans'
_diffrn_radiation_type CuK\a
_diffrn_radiation_wavelength 1.54178
_diffrn_reflns_av_R_equivalents 0.1253
_diffrn_reflns_av_unetI/netI 0.0670
_diffrn_reflns_Laue_measured_fraction_full 0.997
_diffrn_reflns_Laue_measured_fraction_max 0.997
_diffrn_reflns_limit_h_max 7
_diffrn_reflns_limit_h_min -8
_diffrn_reflns_limit_k_max 16
_diffrn_reflns_limit_k_min -16
_diffrn_reflns_limit_l_max 19
_diffrn_reflns_limit_l_min -21
_diffrn_reflns_number 14032
_diffrn_reflns_point_group_measured_fraction_full 0.998
_diffrn_reflns_point_group_measured_fraction_max 0.998
_diffrn_reflns_theta_full 66.588
_diffrn_reflns_theta_max 66.588
_diffrn_reflns_theta_min 5.906
_diffrn_source 'sealed tube'
_exptl_absorpt_coefficient_mu 0.678
_exptl_absorpt_correction_type none
_exptl_crystal_colour colorless
_exptl_crystal_density_diffrn 1.258
_exptl_crystal_description block
_exptl_crystal_F_000 636
_exptl_crystal_size_max 0.05
_exptl_crystal_size_mid 0.04
_exptl_crystal_size_min 0.03
_refine_diff_density_max 0.296
_refine_diff_density_min -0.222
_refine_diff_density_rms 0.049
_refine_ls_abs_structure_details
;
 Refined as an inversion twin.
;
_refine_ls_abs_structure_Flack -0.1(3)
_refine_ls_extinction_coef 0.0084(10)
_refine_ls_extinction_expression Fc^*^=kFc[1+0.001xFc^2^\l^3^/sin(2\q)]^-1/4^
_refine_ls_extinction_method 'SHELXL-2014/7 (Sheldrick 2014'
_refine_ls_goodness_of_fit_ref 1.051
_refine_ls_hydrogen_treatment constr
_refine_ls_matrix_type full
_refine_ls_number_parameters 230
_refine_ls_number_reflns 3094
_refine_ls_number_restraints 0
_refine_ls_restrained_S_all 1.051
_refine_ls_R_factor_all 0.0474
_refine_ls_R_factor_gt 0.0457
_refine_ls_shift/su_max 0.082
_refine_ls_shift/su_mean 0.002
_refine_ls_structure_factor_coef Fsqd
_refine_ls_weighting_details 'w=1/[\s^2^(Fo^2^)+(0.0610P)^2^+0.5969P] where P=(Fo^2^+2Fc^2^)/3'
_refine_ls_weighting_scheme calc
_refine_ls_wR_factor_gt 0.1228
_refine_ls_wR_factor_ref 0.1258
_reflns_Friedel_coverage 0.723
_reflns_Friedel_fraction_full 0.999
_reflns_Friedel_fraction_max 0.999
_reflns_number_gt 2971
_reflns_number_total 3094
_reflns_threshold_expression 'I > 2\s(I)'
_cod_data_source_file c8cc02456a2.cif
_cod_data_source_block a_CCDC2
_cod_depositor_comments 'Adding full bibliography for 7121524--7121526.cif.'
_cod_original_formula_sum ' C21 H19 N O3'
_cod_database_code 7121526
_shelx_shelxl_version_number 2014/7
_shelx_space_group_comment
;
The symmetry employed for this shelxl refinement is uniquely defined
by the following loop, which should always be used as a source of
symmetry information in preference to the above space-group names.
They are only intended as comments.
;

loop_
_space_group_symop_operation_xyz
'x, y, z'
'-x+1/2, -y, z+1/2'
'x+1/2, -y+1/2, -z'
'-x, y+1/2, -z+1/2'

loop_
_atom_site_label
_atom_site_type_symbol
_atom_site_fract_x
_atom_site_fract_y
_atom_site_fract_z
_atom_site_U_iso_or_equiv
_atom_site_adp_type
_atom_site_occupancy
_atom_site_site_symmetry_order
_atom_site_calc_flag
_atom_site_refinement_flags_posn
_atom_site_refinement_flags_adp
C1 C 0.4455(4) 0.54962(19) -0.01146(15) 0.0239(6) Uani 1 1 d . .
C2 C 0.6556(4) 0.5272(2) -0.02042(19) 0.0360(7) Uani 1 1 d . .
H2 H 0.7381 0.5735 -0.0026 0.043 Uiso 1 1 calc R U
C3 C 0.7332(7) 0.4556(4) -0.0483(4) 0.100(2) Uani 1 1 d . .
H3A H 0.6593 0.4064 -0.0672 0.120 Uiso 1 1 calc R U
H3B H 0.8647 0.4515 -0.0500 0.120 Uiso 1 1 calc R U
C4 C 0.4014(4) 0.64185(19) -0.05615(15) 0.0270(6) Uani 1 1 d . .
H4A H 0.4911 0.6497 -0.0973 0.032 Uiso 1 1 calc R U
H4B H 0.2746 0.6391 -0.0773 0.032 Uiso 1 1 calc R U
C5 C 0.4961(4) 0.68524(18) 0.06532(15) 0.0247(6) Uani 1 1 d . .
H5 H 0.6336 0.6793 0.0590 0.030 Uiso 1 1 calc R U
C6 C 0.4093(4) 0.58498(18) 0.07180(15) 0.0221(6) Uani 1 1 d . .
C7 C 0.5106(4) 0.5319(2) 0.13016(16) 0.0291(6) Uani 1 1 d . .
C8 C 0.1950(4) 0.59023(18) 0.09508(15) 0.0232(6) Uani 1 1 d . .
H8 H 0.1626 0.5299 0.1192 0.028 Uiso 1 1 calc R U
C9 C 0.1625(4) 0.66761(19) 0.15286(15) 0.0236(6) Uani 1 1 d . .
C10 C 0.2895(4) 0.74235(19) 0.16172(15) 0.0255(6) Uani 1 1 d . .
C11 C 0.2516(5) 0.8154(2) 0.21220(17) 0.0328(7) Uani 1 1 d . .
H11 H 0.3374 0.8649 0.2181 0.039 Uiso 1 1 calc R U
C12 C 0.0863(5) 0.8141(2) 0.25325(17) 0.0364(7) Uani 1 1 d . .
H12 H 0.0622 0.8629 0.2872 0.044 Uiso 1 1 calc R U
C13 C -0.0468(5) 0.7413(2) 0.24540(16) 0.0357(7) Uani 1 1 d . .
C14 C -0.0035(4) 0.6686(2) 0.19528(16) 0.0294(6) Uani 1 1 d . .
H14 H -0.0887 0.6187 0.1899 0.035 Uiso 1 1 calc R U
C15 C -0.2289(6) 0.7412(3) 0.2899(2) 0.0521(10) Uani 1 1 d . .
H15A H -0.3018 0.6861 0.2769 0.078 Uiso 1 1 calc R U
H15B H -0.3004 0.7971 0.2780 0.078 Uiso 1 1 calc R U
H15C H -0.2007 0.7402 0.3430 0.078 Uiso 1 1 calc R U
C16 C 0.3292(4) 0.4648(2) -0.03715(16) 0.0242(6) Uani 1 1 d . .
C17 C 0.2898(5) 0.3898(2) 0.01060(18) 0.0345(7) Uani 1 1 d . .
H17 H 0.3235 0.3936 0.0614 0.041 Uiso 1 1 calc R U
C18 C 0.2006(6) 0.3087(2) -0.0162(2) 0.0408(8) Uani 1 1 d . .
H18 H 0.1733 0.2593 0.0169 0.049 Uiso 1 1 calc R U
C19 C 0.1522(5) 0.3009(2) -0.0916(2) 0.0374(8) Uani 1 1 d . .
H19 H 0.0940 0.2463 -0.1097 0.045 Uiso 1 1 calc R U
C20 C 0.1909(5) 0.3746(2) -0.13959(18) 0.0374(7) Uani 1 1 d . .
H20 H 0.1583 0.3697 -0.1904 0.045 Uiso 1 1 calc R U
C21 C 0.2780(5) 0.4564(2) -0.11336(17) 0.0316(7) Uani 1 1 d . .
H21 H 0.3025 0.5060 -0.1466 0.038 Uiso 1 1 calc R U
N1 N 0.5857(5) 0.4928(2) 0.17846(17) 0.0484(8) Uani 1 1 d . .
O1 O 0.0729(3) 0.60157(13) 0.03234(10) 0.0244(4) Uani 1 1 d . .
H1 H 0.0505 0.6580 0.0261 0.037 Uiso 1 1 calc R U
O2 O 0.4166(3) 0.72020(12) -0.00335(11) 0.0271(5) Uani 1 1 d . .
O3 O 0.4600(3) 0.74820(13) 0.12412(11) 0.0293(5) Uani 1 1 d . .

loop_
_atom_site_aniso_label
_atom_site_aniso_U_11
_atom_site_aniso_U_22
_atom_site_aniso_U_33
_atom_site_aniso_U_23
_atom_site_aniso_U_13
_atom_site_aniso_U_12
C1 0.0137(13) 0.0323(13) 0.0257(13) -0.0002(11) -0.0012(11) -0.0025(11)
C2 0.0190(15) 0.0464(17) 0.0427(18) -0.0046(14) -0.0007(14) -0.0010(13)
C3 0.028(2) 0.066(3) 0.206(8) -0.031(4) 0.013(3) 0.006(2)
C4 0.0252(14) 0.0324(13) 0.0234(13) 0.0013(11) 0.0006(13) -0.0034(12)
C5 0.0185(13) 0.0300(13) 0.0257(13) 0.0027(10) -0.0035(12) -0.0038(12)
C6 0.0162(13) 0.0264(13) 0.0236(13) 0.0033(10) -0.0036(12) -0.0008(11)
C7 0.0231(15) 0.0319(14) 0.0323(15) 0.0023(12) -0.0073(13) -0.0020(12)
C8 0.0197(14) 0.0243(12) 0.0256(13) 0.0033(10) -0.0020(12) -0.0031(11)
C9 0.0199(13) 0.0297(13) 0.0210(12) 0.0033(10) -0.0028(11) -0.0007(12)
C10 0.0233(15) 0.0306(13) 0.0226(12) 0.0035(10) -0.0046(12) -0.0028(12)
C11 0.0386(17) 0.0318(13) 0.0280(14) -0.0010(11) -0.0097(14) -0.0005(14)
C12 0.0399(19) 0.0433(15) 0.0261(13) -0.0067(12) -0.0079(15) 0.0077(16)
C13 0.0317(17) 0.0545(18) 0.0209(13) -0.0023(12) -0.0027(13) 0.0047(15)
C14 0.0237(15) 0.0402(15) 0.0244(13) 0.0030(11) -0.0031(13) -0.0007(13)
C15 0.041(2) 0.080(3) 0.0356(18) -0.0122(17) 0.0072(17) 0.007(2)
C16 0.0128(12) 0.0279(13) 0.0319(14) -0.0035(11) 0.0000(11) 0.0033(11)
C17 0.0388(18) 0.0286(13) 0.0362(16) 0.0025(12) -0.0111(15) -0.0003(13)
C18 0.0449(19) 0.0316(15) 0.0458(18) 0.0036(13) -0.0114(17) -0.0047(15)
C19 0.0303(17) 0.0345(15) 0.0474(18) -0.0132(13) -0.0012(15) -0.0037(13)
C20 0.0317(17) 0.0499(17) 0.0306(15) -0.0125(13) 0.0032(15) -0.0050(15)
C21 0.0272(16) 0.0419(15) 0.0256(14) -0.0041(12) 0.0055(13) -0.0032(14)
N1 0.0482(19) 0.0481(15) 0.0488(17) 0.0127(13) -0.0210(17) 0.0026(16)
O1 0.0168(9) 0.0294(9) 0.0269(9) -0.0023(7) -0.0053(8) 0.0017(8)
O2 0.0281(10) 0.0279(9) 0.0252(9) 0.0045(8) -0.0018(9) -0.0039(9)
O3 0.0262(11) 0.0319(10) 0.0297(10) -0.0025(8) -0.0006(9) -0.0111(9)

loop_
_atom_type_symbol
_atom_type_description
_atom_type_scat_dispersion_real
_atom_type_scat_dispersion_imag
_atom_type_scat_source
C C 0.0181 0.0091 'International Tables Vol C Tables 4.2.6.8 and 6.1.1.4'
H H 0.0000 0.0000 'International Tables Vol C Tables 4.2.6.8 and 6.1.1.4'
N N 0.0311 0.0180 'International Tables Vol C Tables 4.2.6.8 and 6.1.1.4'
O O 0.0492 0.0322 'International Tables Vol C Tables 4.2.6.8 and 6.1.1.4'

loop_
_geom_angle_atom_site_label_1
_geom_angle_atom_site_label_2
_geom_angle_atom_site_label_3
_geom_angle
C16 C1 C2 109.3(2)
C16 C1 C4 113.5(2)
C2 C1 C4 108.4(2)
C16 C1 C6 116.2(2)
C2 C1 C6 108.7(2)
C4 C1 C6 100.2(2)
C3 C2 C1 129.4(4)
C3 C2 H2 115.3
C1 C2 H2 115.3
C2 C3 H3A 120.0
C2 C3 H3B 120.0
H3A C3 H3B 120.0
O2 C4 C1 107.3(2)
O2 C4 H4A 110.3
C1 C4 H4A 110.3
O2 C4 H4B 110.3
C1 C4 H4B 110.3
H4A C4 H4B 108.5
O3 C5 O2 110.1(2)
O3 C5 C6 117.2(2)
O2 C5 C6 103.0(2)
O3 C5 H5 108.8
O2 C5 H5 108.8
C6 C5 H5 108.8
C7 C6 C5 109.1(2)
C7 C6 C8 108.1(2)
C5 C6 C8 111.0(2)
C7 C6 C1 114.7(2)
C5 C6 C1 99.0(2)
C8 C6 C1 114.6(2)
N1 C7 C6 176.8(3)
O1 C8 C9 110.8(2)
O1 C8 C6 112.8(2)
C9 C8 C6 110.9(2)
O1 C8 H8 107.3
C9 C8 H8 107.3
C6 C8 H8 107.3
C14 C9 C10 118.3(3)
C14 C9 C8 119.9(3)
C10 C9 C8 121.7(3)
O3 C10 C11 115.7(3)
O3 C10 C9 123.6(2)
C11 C10 C9 120.7(3)
C12 C11 C10 119.5(3)
C12 C11 H11 120.3
C10 C11 H11 120.3
C11 C12 C13 121.9(3)
C11 C12 H12 119.1
C13 C12 H12 119.1
C14 C13 C12 117.3(3)
C14 C13 C15 121.3(3)
C12 C13 C15 121.4(3)
C13 C14 C9 122.4(3)
C13 C14 H14 118.8
C9 C14 H14 118.8
C13 C15 H15A 109.5
C13 C15 H15B 109.5
H15A C15 H15B 109.5
C13 C15 H15C 109.5
H15A C15 H15C 109.5
H15B C15 H15C 109.5
C17 C16 C21 118.1(3)
C17 C16 C1 122.0(3)
C21 C16 C1 119.5(3)
C16 C17 C18 121.0(3)
C16 C17 H17 119.5
C18 C17 H17 119.5
C19 C18 C17 120.4(3)
C19 C18 H18 119.8
C17 C18 H18 119.8
C20 C19 C18 119.3(3)
C20 C19 H19 120.4
C18 C19 H19 120.4
C19 C20 C21 120.9(3)
C19 C20 H20 119.6
C21 C20 H20 119.6
C20 C21 C16 120.4(3)
C20 C21 H21 119.8
C16 C21 H21 119.8
C8 O1 H1 109.5
C5 O2 C4 108.24(19)
C10 O3 C5 118.8(2)

loop_
_geom_bond_atom_site_label_1
_geom_bond_atom_site_label_2
_geom_bond_distance
C1 C16 1.521(4)
C1 C2 1.523(4)
C1 C4 1.554(4)
C1 C6 1.575(4)
C2 C3 1.251(6)
C2 H2 0.9300
C3 H3A 0.9300
C3 H3B 0.9300
C4 O2 1.451(3)
C4 H4A 0.9700
C4 H4B 0.9700
C5 O3 1.391(3)
C5 O2 1.426(3)
C5 C6 1.546(4)
C5 H5 0.9800
C6 C7 1.461(4)
C6 C8 1.569(4)
C7 N1 1.147(4)
C8 O1 1.413(3)
C8 C9 1.513(4)
C8 H8 0.9800
C9 C14 1.391(4)
C9 C10 1.393(4)
C10 O3 1.376(4)
C10 C11 1.390(4)
C11 C12 1.373(5)
C11 H11 0.9300
C12 C13 1.398(5)
C12 H12 0.9300
C13 C14 1.390(4)
C13 C15 1.506(5)
C14 H14 0.9300
C15 H15A 0.9600
C15 H15B 0.9600
C15 H15C 0.9600
C16 C17 1.383(4)
C16 C21 1.400(4)
C17 C18 1.389(4)
C17 H17 0.9300
C18 C19 1.381(5)
C18 H18 0.9300
C19 C20 1.369(5)
C19 H19 0.9300
C20 C21 1.389(4)
C20 H20 0.9300
C21 H21 0.9300
O1 H1 0.8200

loop_
_geom_torsion_atom_site_label_1
_geom_torsion_atom_site_label_2
_geom_torsion_atom_site_label_3
_geom_torsion_atom_site_label_4
_geom_torsion
C16 C1 C2 C3 4.4(7)
C4 C1 C2 C3 -119.8(6)
C6 C1 C2 C3 132.1(6)
C16 C1 C4 O2 144.6(2)
C2 C1 C4 O2 -93.8(3)
C6 C1 C4 O2 20.0(3)
O3 C5 C6 C7 -71.9(3)
O2 C5 C6 C7 167.1(2)
O3 C5 C6 C8 47.0(3)
O2 C5 C6 C8 -73.9(3)
O3 C5 C6 C1 167.9(2)
O2 C5 C6 C1 46.9(2)
C16 C1 C6 C7 82.0(3)
C2 C1 C6 C7 -41.7(3)
C4 C1 C6 C7 -155.2(2)
C16 C1 C6 C5 -162.0(2)
C2 C1 C6 C5 74.3(3)
C4 C1 C6 C5 -39.3(2)
C16 C1 C6 C8 -43.9(3)
C2 C1 C6 C8 -167.6(2)
C4 C1 C6 C8 78.8(3)
C7 C6 C8 O1 -154.3(2)
C5 C6 C8 O1 86.1(2)
C1 C6 C8 O1 -25.0(3)
C7 C6 C8 C9 80.7(3)
C5 C6 C8 C9 -38.9(3)
C1 C6 C8 C9 -150.0(2)
O1 C8 C9 C14 70.6(3)
C6 C8 C9 C14 -163.3(2)
O1 C8 C9 C10 -105.1(3)
C6 C8 C9 C10 20.9(3)
C14 C9 C10 O3 178.6(2)
C8 C9 C10 O3 -5.6(4)
C14 C9 C10 C11 0.6(4)
C8 C9 C10 C11 176.4(3)
O3 C10 C11 C12 -178.7(2)
C9 C10 C11 C12 -0.5(4)
C10 C11 C12 C13 -0.5(4)
C11 C12 C13 C14 1.4(4)
C11 C12 C13 C15 -179.1(3)
C12 C13 C14 C9 -1.3(4)
C15 C13 C14 C9 179.2(3)
C10 C9 C14 C13 0.4(4)
C8 C9 C14 C13 -175.5(3)
C2 C1 C16 C17 84.6(3)
C4 C1 C16 C17 -154.2(3)
C6 C1 C16 C17 -38.8(4)
C2 C1 C16 C21 -87.9(3)
C4 C1 C16 C21 33.2(4)
C6 C1 C16 C21 148.7(3)
C21 C16 C17 C18 -0.5(5)
C1 C16 C17 C18 -173.2(3)
C16 C17 C18 C19 1.1(5)
C17 C18 C19 C20 -0.9(5)
C18 C19 C20 C21 0.1(5)
C19 C20 C21 C16 0.4(5)
C17 C16 C21 C20 -0.2(5)
C1 C16 C21 C20 172.6(3)
O3 C5 O2 C4 -161.6(2)
C6 C5 O2 C4 -36.0(3)
C1 C4 O2 C5 9.5(3)
C11 C10 O3 C5 -171.1(2)
C9 C10 O3 C5 10.8(4)
O2 C5 O3 C10 84.6(3)
C6 C5 O3 C10 -32.5(3)
